data_1521004
loop_
_publ_author_name
'Dhaussy, A.C.'
'Mentre, O.'
'Abraham, F.'
'Calage, Y.'

_publ_section_title
;
 Site preference of Fe and V in Pb Fex V6-x O11 by neutron diffraction and
 Mossbauer spectroscopy : low temperature investigation for x=1.75
;
_journal_name_full 'Journal of Solid State Chemistry'
_journal_page_first 609
_journal_page_last 617
_journal_volume 147
_journal_year 1999
_chemical_formula_sum 'Fe O11 Pb V5'
_chemical_name_systematic 'Pb Fe V5 O11'
_space_group_IT_number 186
_symmetry_space_group_name_Hall 'P 6c -2c'
_symmetry_space_group_name_H-M 'P 63 m c'
_cell_angle_alpha 90
_cell_angle_beta 90
_cell_angle_gamma 120
_cell_formula_units_Z 2
_cell_length_a 5.7428
_cell_length_b 5.7428
_cell_length_c 13.4372
_cell_volume 383.784
_citation_journal_id_ASTM JSSCBI
_cod_data_source_file Dhaussy_JSSCBI_1999_358.cif
_cod_data_source_block Fe1O11Pb1V5
_cod_original_formula_sum 'Fe1 O11 Pb1 V5'
_cod_database_code 1521004

loop_
_symmetry_equiv_pos_as_xyz
x,y,z
x-y,x,z+1/2
-y,x-y,z
-x,-y,z+1/2
-x+y,-x,z
y,-x+y,z+1/2
y,x,z+1/2
-x+y,y,z
-x,-x+y,z+1/2
-y,-x,z
x-y,-y,z+1/2
x,x-y,z

loop_
_atom_site_label
_atom_site_type_symbol
_atom_site_fract_x
_atom_site_fract_y
_atom_site_fract_z
_atom_site_occupancy
_atom_site_U_iso_or_equiv
Pb1 Pb+2 0.3333 0.6667 0.227 1 0.0
Fe4 Fe+3 0.6667 0.3333 0.276 0.54 0.0
Fe3 Fe+3 0 0 0.348 0.16 0.0
O4 O-2 0.6667 0.3333 0.4137 1 0.0
O5 O-2 0.6667 0.3333 0.0883 1 0.0
O1 O-2 0.175 0.825 0.0765 1 0.0
Fe2 Fe+3 0 0 0.141 0.3 0.0
O3 O-2 0.1683 0.8317 0.4219 1 0.0
V1 V+3 0.509 0.491 -0.015 1 0.0
V3 V+3 0 0 0.348 0.84 0.0
V2 V+3 0 0 0.141 0.7 0.0
O2 O-2 0.1527 0.8473 0.75 1 0.0
V4 V+3 0.6667 0.3333 0.276 0.46 0.0
